data_7018068
loop_
_publ_author_name
'Gasser, Gilles'
'Pinto, Antonio'
'Neumann, Sebastian'
'Sosniak, Anna M.'
'Seitz, Michael'
'Merz, Klaus'
'Heumann, Rolf'
'Metzler-Nolte, Nils'

_publ_section_title
;
 Synthesis, characterisation and bioimaging of a fluorescent
 rhenium-containing PNA bioconjugate.
;
_journal_issue 8
_journal_name_full 'Dalton transactions (Cambridge, England : 2003)'
_journal_page_first 2304
_journal_page_last 2313
_journal_paper_doi 10.1039/c2dt12114j
_journal_volume 41
_journal_year 2012
_chemical_formula_sum 'C26 H23 Br N6 O4 Re'
_chemical_formula_weight 749.61
_chemical_name_systematic
;
?
;
_space_group_IT_number 2
_symmetry_cell_setting triclinic
_symmetry_space_group_name_Hall '-P 1'
_symmetry_space_group_name_H-M 'P -1'
_atom_sites_solution_hydrogens geom
_atom_sites_solution_primary direct
_atom_sites_solution_secondary difmap
_audit_creation_method SHELXL-97
_cell_angle_alpha 74.586(9)
_cell_angle_beta 85.973(10)
_cell_angle_gamma 86.817(9)
_cell_formula_units_Z 2
_cell_length_a 9.707(5)
_cell_length_b 10.899(5)
_cell_length_c 12.796(6)
_cell_measurement_temperature 193(2)
_cell_volume 1300.9(11)
_computing_structure_refinement 'SHELXL-97 (Sheldrick, 1997)'
_computing_structure_solution 'SHELXS-97 (Sheldrick, 1990)'
_diffrn_ambient_temperature 193(2)
_diffrn_measured_fraction_theta_full 0.969
_diffrn_measured_fraction_theta_max 0.969
_diffrn_radiation_monochromator graphite
_diffrn_radiation_source 'fine-focus sealed tube'
_diffrn_radiation_type MoK\a
_diffrn_radiation_wavelength 0.71073
_diffrn_reflns_av_R_equivalents 0.0471
_diffrn_reflns_av_sigmaI/netI 0.0713
_diffrn_reflns_limit_h_max 11
_diffrn_reflns_limit_h_min -11
_diffrn_reflns_limit_k_max 12
_diffrn_reflns_limit_k_min -12
_diffrn_reflns_limit_l_max 14
_diffrn_reflns_limit_l_min -15
_diffrn_reflns_number 7168
_diffrn_reflns_theta_full 25.13
_diffrn_reflns_theta_max 25.13
_diffrn_reflns_theta_min 1.94
_exptl_absorpt_coefficient_mu 6.251
_exptl_absorpt_correction_T_max 0.3678
_exptl_absorpt_correction_T_min 0.3678
_exptl_absorpt_correction_type empirical
_exptl_crystal_density_diffrn 1.914
_exptl_crystal_density_method 'not measured'
_exptl_crystal_F_000 726
_exptl_crystal_size_max 0.20
_exptl_crystal_size_mid 0.20
_exptl_crystal_size_min 0.20
_refine_diff_density_max 4.471
_refine_diff_density_min -3.734
_refine_diff_density_rms 0.318
_refine_ls_extinction_method none
_refine_ls_goodness_of_fit_ref 1.058
_refine_ls_hydrogen_treatment constr
_refine_ls_matrix_type full
_refine_ls_number_parameters 338
_refine_ls_number_reflns 4498
_refine_ls_number_restraints 0
_refine_ls_restrained_S_all 1.058
_refine_ls_R_factor_all 0.0640
_refine_ls_R_factor_gt 0.0632
_refine_ls_shift/su_max 0.000
_refine_ls_shift/su_mean 0.000
_refine_ls_structure_factor_coef Fsqd
_refine_ls_weighting_details 'calc w=1/[\s^2^(Fo^2^)+(0.0992P)^2^+19.3063P] where P=(Fo^2^+2Fc^2^)/3'
_refine_ls_weighting_scheme calc
_refine_ls_wR_factor_gt 0.1634
_refine_ls_wR_factor_ref 0.1641
_reflns_number_gt 4358
_reflns_number_total 4498
_reflns_threshold_expression >2sigma(I)
_cod_data_source_file c2dt12114j.txt
_cod_data_source_block 081204bt
_cod_depositor_comments
;

2018-02-23
Z value and formula fixed to values more according to usual
chemical conventions.                 miguel
;
_cod_original_formula_sum 'C52 H46 Br2 N12 O8 Re2'
_cod_original_formula_weight 1499.23
_cod_original_formula_units_Z 1
_cod_original_sg_symbol_H-M P-1
_cod_database_code 7018068

loop_
_symmetry_equiv_pos_as_xyz
'x, y, z'
'-x, -y, -z'

loop_
_atom_site_label
_atom_site_type_symbol
_atom_site_fract_x
_atom_site_fract_y
_atom_site_fract_z
_atom_site_U_iso_or_equiv
_atom_site_adp_type
_atom_site_occupancy
_atom_site_symmetry_multiplicity
_atom_site_calc_flag
_atom_site_refinement_flags
Re1 Re 0.17331(3) 0.35461(3) 0.78091(3) 0.01303(18) Uani 1 1 d .
Br1 Br 0.22744(12) -0.16970(11) 0.66153(10) 0.0309(3) Uani 1 1 d .
O2 O 0.0562(8) 0.5737(8) 0.6046(7) 0.0294(17) Uani 1 1 d .
N1 N 0.2452(9) 0.1745(7) 0.8932(7) 0.0184(17) Uani 1 1 d .
C3 C 0.2618(11) -0.0549(10) 1.0564(9) 0.023(2) Uani 1 1 d .
H3A H 0.2626 -0.1318 1.1129 0.028 Uiso 1 1 calc R
N3 N 0.1373(9) 0.1997(8) 0.7043(7) 0.0193(18) Uani 1 1 d .
C17 C 0.4684(10) 0.5391(10) 0.7047(9) 0.022(2) Uani 1 1 d .
H17A H 0.3837 0.5584 0.7400 0.026 Uiso 1 1 calc R
C9 C 0.3367(10) 0.1619(10) 0.9762(9) 0.020(2) Uani 1 1 d .
O3 O -0.1197(9) 0.3418(8) 0.8884(7) 0.0349(19) Uani 1 1 d .
C8 C 0.4276(11) 0.2569(10) 0.9758(9) 0.023(2) Uani 1 1 d .
H8A H 0.4302 0.3314 0.9169 0.028 Uiso 1 1 calc R
C11 C 0.5042(11) 0.2232(11) 0.5767(9) 0.026(2) Uani 1 1 d .
H11A H 0.5075 0.1539 0.5446 0.032 Uiso 1 1 calc R
C15 C 0.7033(12) 0.5905(11) 0.6410(10) 0.030(2) Uani 1 1 d .
H15A H 0.7800 0.6425 0.6367 0.036 Uiso 1 1 calc R
N4 N -0.1409(11) 0.0760(10) 0.6529(8) 0.031(2) Uani 1 1 d .
O1 O 0.2231(9) 0.5376(8) 0.9181(7) 0.0346(19) Uani 1 1 d .
C1 C 0.1765(10) 0.0755(10) 0.8914(9) 0.022(2) Uani 1 1 d .
C20 C -0.0214(11) 0.1276(10) 0.5813(9) 0.024(2) Uani 1 1 d .
H20A H -0.0493 0.1600 0.5056 0.028 Uiso 1 1 calc R
H20B H 0.0513 0.0597 0.5833 0.028 Uiso 1 1 calc R
C10 C 0.3846(11) 0.2501(10) 0.6407(8) 0.020(2) Uani 1 1 d .
C2 C 0.1825(11) -0.0418(10) 0.9686(9) 0.025(2) Uani 1 1 d .
H2A H 0.1330 -0.1114 0.9608 0.030 Uiso 1 1 calc R
C16 C 0.5761(13) 0.6203(12) 0.6906(11) 0.034(3) Uani 1 1 d .
H16A H 0.5647 0.6960 0.7143 0.041 Uiso 1 1 calc R
C24 C 0.1027(11) 0.4934(9) 0.6709(9) 0.021(2) Uani 1 1 d .
N2 N 0.3723(8) 0.3449(8) 0.6852(6) 0.0173(17) Uani 1 1 d .
C23 C 0.2085(12) 0.4710(10) 0.8661(9) 0.026(2) Uani 1 1 d .
N5 N -0.1968(11) -0.0090(9) 0.6280(8) 0.033(2) Uani 1 1 d .
C18 C 0.4817(11) 0.4282(10) 0.6678(8) 0.021(2) Uani 1 1 d .
C19 C 0.0350(11) 0.2368(9) 0.6201(8) 0.021(2) Uani 1 1 d .
H19A H 0.0777 0.2981 0.5562 0.025 Uiso 1 1 calc R
H19B H -0.0442 0.2819 0.6486 0.025 Uiso 1 1 calc R
C5 C 0.4306(11) 0.0377(11) 1.1477(9) 0.028(2) Uani 1 1 d .
H5A H 0.4331 -0.0371 1.2062 0.033 Uiso 1 1 calc R
C13 C 0.6053(11) 0.4043(10) 0.6118(9) 0.024(2) Uani 1 1 d .
C4 C 0.3415(11) 0.0469(10) 1.0615(8) 0.023(2) Uani 1 1 d .
C14 C 0.7170(11) 0.4867(11) 0.5988(9) 0.027(2) Uani 1 1 d .
H14A H 0.8008 0.4701 0.5612 0.032 Uiso 1 1 calc R
C25 C -0.0111(10) 0.3451(9) 0.8507(9) 0.020(2) Uani 1 1 d .
C7 C 0.5123(12) 0.2444(12) 1.0583(10) 0.030(3) Uani 1 1 d .
H7A H 0.5730 0.3104 1.0567 0.036 Uiso 1 1 calc R
N6 N -0.2584(16) -0.0839(15) 0.6117(12) 0.065(4) Uani 1 1 d .
C12 C 0.6137(11) 0.3015(10) 0.5637(9) 0.025(2) Uani 1 1 d .
H12A H 0.6950 0.2865 0.5223 0.030 Uiso 1 1 calc R
C6 C 0.5112(12) 0.1349(12) 1.1461(10) 0.033(3) Uani 1 1 d .
H6A H 0.5679 0.1293 1.2048 0.039 Uiso 1 1 calc R
O4 O 0.0157(14) 0.2083(13) 0.1414(12) 0.075(4) Uani 1 1 d .
C26 C 0.1008(12) 0.3046(9) 0.1486(6) 0.054(4) Uani 1 1 d .
H26A H 0.0803 0.3252 0.2182 0.080 Uiso 1 1 calc R
H26B H 0.0840 0.3806 0.0891 0.080 Uiso 1 1 calc R
H26C H 0.1978 0.2755 0.1436 0.080 Uiso 1 1 calc R
C22 C 0.0858(7) 0.0929(6) 0.7967(6) 0.019(2) Uani 1 1 d R
H22A H 0.0876 0.0132 0.7733 0.023 Uiso 1 1 calc R
H22B H -0.0108 0.1126 0.8190 0.023 Uiso 1 1 calc R
C21 C 0.2719(7) 0.1574(6) 0.6565(6) 0.024(2) Uani 1 1 d R
H21A H 0.3035 0.0752 0.7048 0.029 Uiso 1 1 calc R
H21B H 0.2556 0.1425 0.5854 0.029 Uiso 1 1 calc R

loop_
_atom_site_aniso_label
_atom_site_aniso_U_11
_atom_site_aniso_U_22
_atom_site_aniso_U_33
_atom_site_aniso_U_23
_atom_site_aniso_U_13
_atom_site_aniso_U_12
Re1 0.0134(2) 0.0103(2) 0.0161(2) -0.00426(16) -0.00453(16) 0.00154(15)
Br1 0.0356(6) 0.0253(6) 0.0370(6) -0.0148(5) -0.0165(5) 0.0055(5)
O2 0.030(4) 0.028(4) 0.028(4) -0.002(3) -0.012(3) 0.005(3)
N1 0.022(4) 0.009(4) 0.025(4) -0.007(3) -0.007(4) 0.001(3)
C3 0.025(5) 0.019(5) 0.024(5) -0.001(4) -0.004(4) 0.003(4)
N3 0.017(4) 0.013(4) 0.028(5) -0.005(3) -0.004(4) -0.004(3)
C17 0.018(5) 0.024(5) 0.028(5) -0.016(4) 0.004(4) 0.001(4)
C9 0.017(5) 0.023(5) 0.026(5) -0.017(4) -0.006(4) 0.006(4)
O3 0.028(5) 0.033(5) 0.044(5) -0.013(4) 0.007(4) -0.007(4)
C8 0.021(5) 0.020(5) 0.035(6) -0.014(4) -0.012(5) 0.001(4)
C11 0.027(5) 0.030(6) 0.024(5) -0.012(5) -0.007(5) 0.011(5)
C15 0.025(6) 0.027(6) 0.036(6) -0.003(5) -0.002(5) -0.008(5)
N4 0.035(5) 0.034(5) 0.026(5) -0.008(4) -0.008(4) 0.001(4)
O1 0.040(5) 0.032(5) 0.039(5) -0.024(4) -0.002(4) -0.001(4)
C1 0.017(5) 0.022(5) 0.024(5) -0.004(4) -0.009(4) 0.001(4)
C20 0.031(6) 0.017(5) 0.024(5) -0.005(4) -0.019(5) 0.007(4)
C10 0.022(5) 0.022(5) 0.021(5) -0.011(4) -0.012(4) 0.009(4)
C2 0.024(5) 0.016(5) 0.033(6) -0.003(4) -0.007(5) -0.004(4)
C16 0.036(6) 0.027(6) 0.043(7) -0.015(5) 0.007(6) -0.007(5)
C24 0.025(5) 0.010(5) 0.025(5) 0.003(4) -0.009(4) 0.002(4)
N2 0.017(4) 0.021(4) 0.011(4) 0.001(3) -0.004(3) 0.007(3)
C23 0.032(6) 0.014(5) 0.030(6) -0.002(4) -0.011(5) 0.001(4)
N5 0.040(6) 0.026(5) 0.035(5) -0.012(4) 0.000(5) -0.006(5)
C18 0.022(5) 0.018(5) 0.023(5) -0.002(4) -0.006(4) -0.001(4)
C19 0.027(5) 0.014(5) 0.022(5) -0.004(4) -0.013(4) -0.003(4)
C5 0.022(5) 0.033(6) 0.027(6) -0.007(5) -0.009(5) 0.012(5)
C13 0.025(5) 0.025(5) 0.021(5) -0.003(4) -0.007(4) 0.001(4)
C4 0.023(5) 0.029(6) 0.016(5) -0.006(4) -0.004(4) 0.006(4)
C14 0.023(5) 0.027(6) 0.027(6) -0.003(4) 0.000(5) -0.002(4)
C25 0.017(5) 0.013(5) 0.028(5) -0.006(4) -0.001(4) 0.005(4)
C7 0.026(6) 0.032(6) 0.037(6) -0.019(5) -0.011(5) 0.011(5)
N6 0.076(10) 0.070(10) 0.056(8) -0.025(7) 0.016(7) -0.045(8)
C12 0.022(5) 0.022(5) 0.031(6) -0.007(4) -0.004(4) 0.007(4)
C6 0.027(6) 0.041(7) 0.035(6) -0.018(5) -0.015(5) 0.015(5)
O4 0.079(8) 0.066(8) 0.097(10) -0.054(7) 0.022(7) -0.027(7)
C26 0.042(8) 0.057(9) 0.069(10) -0.034(8) 0.012(7) 0.001(7)
C22 0.021(5) 0.011(4) 0.028(5) -0.006(4) -0.010(4) -0.002(4)
C21 0.024(5) 0.022(5) 0.026(5) -0.009(4) -0.004(4) 0.008(4)

loop_
_atom_type_symbol
_atom_type_description
_atom_type_scat_dispersion_real
_atom_type_scat_dispersion_imag
_atom_type_scat_source
C C 0.0033 0.0016 'International Tables Vol C Tables 4.2.6.8 and 6.1.1.4'
H H 0.0000 0.0000 'International Tables Vol C Tables 4.2.6.8 and 6.1.1.4'
Br Br -0.2901 2.4595 'International Tables Vol C Tables 4.2.6.8 and 6.1.1.4'
N N 0.0061 0.0033 'International Tables Vol C Tables 4.2.6.8 and 6.1.1.4'
O O 0.0106 0.0060 'International Tables Vol C Tables 4.2.6.8 and 6.1.1.4'
Re Re -1.0185 7.2310 'International Tables Vol C Tables 4.2.6.8 and 6.1.1.4'

loop_
_geom_angle_atom_site_label_1
_geom_angle_atom_site_label_2
_geom_angle_atom_site_label_3
_geom_angle
C24 Re1 C23 89.9(5)
C24 Re1 C25 86.9(4)
C23 Re1 C25 86.0(5)
C24 Re1 N1 171.1(4)
C23 Re1 N1 99.0(4)
C25 Re1 N1 92.9(4)
C24 Re1 N3 97.9(4)
C23 Re1 N3 172.0(4)
C25 Re1 N3 92.4(4)
N1 Re1 N3 73.2(3)
C24 Re1 N2 92.4(4)
C23 Re1 N2 103.4(4)
C25 Re1 N2 170.5(4)
N1 Re1 N2 86.3(3)
N3 Re1 N2 78.3(3)
C1 N1 C9 118.4(9)
C1 N1 Re1 114.1(7)
C9 N1 Re1 126.4(6)
C2 C3 C4 119.2(10)
C2 C3 H3A 120.4
C4 C3 H3A 120.4
C19 N3 C22 110.6(7)
C19 N3 C21 110.0(8)
C22 N3 C21 109.0(7)
C19 N3 Re1 112.9(6)
C22 N3 Re1 104.4(5)
C21 N3 Re1 109.7(5)
C16 C17 C18 121.1(10)
C16 C17 H17A 119.4
C18 C17 H17A 119.4
C8 C9 N1 121.9(10)
C8 C9 C4 118.5(9)
N1 C9 C4 119.5(9)
C7 C8 C9 121.0(11)
C7 C8 H8A 119.5
C9 C8 H8A 119.5
C12 C11 C10 117.5(10)
C12 C11 H11A 121.3
C10 C11 H11A 121.3
C14 C15 C16 120.3(10)
C14 C15 H15A 119.8
C16 C15 H15A 119.8
N5 N4 C20 114.7(10)
N1 C1 C2 124.9(10)
N1 C1 C22 115.8(9)
C2 C1 C22 119.3(9)
N4 C20 C19 108.9(9)
N4 C20 H20A 109.9
C19 C20 H20A 109.9
N4 C20 H20B 109.9
C19 C20 H20B 109.9
H20A C20 H20B 108.3
N2 C10 C11 124.4(10)
N2 C10 C21 120.8(9)
C11 C10 C21 114.8(8)
C3 C2 C1 118.6(10)
C3 C2 H2A 120.7
C1 C2 H2A 120.7
C17 C16 C15 119.7(10)
C17 C16 H16A 120.1
C15 C16 H16A 120.1
O2 C24 Re1 177.3(9)
C10 N2 C18 118.1(9)
C10 N2 Re1 114.2(7)
C18 N2 Re1 127.7(7)
O1 C23 Re1 176.8(11)
N6 N5 N4 173.1(14)
N2 C18 C13 120.9(9)
N2 C18 C17 120.5(9)
C13 C18 C17 118.6(9)
N3 C19 C20 116.4(8)
N3 C19 H19A 108.2
C20 C19 H19A 108.2
N3 C19 H19B 108.2
C20 C19 H19B 108.2
H19A C19 H19B 107.4
C6 C5 C4 120.1(11)
C6 C5 H5A 119.9
C4 C5 H5A 119.9
C18 C13 C12 118.9(10)
C18 C13 C14 120.2(10)
C12 C13 C14 120.8(10)
C3 C4 C9 119.1(9)
C3 C4 C5 122.1(10)
C9 C4 C5 118.8(10)
C15 C14 C13 119.7(10)
C15 C14 H14A 120.1
C13 C14 H14A 120.1
O3 C25 Re1 177.9(10)
C8 C7 C6 120.7(11)
C8 C7 H7A 119.7
C6 C7 H7A 119.7
C11 C12 C13 119.9(10)
C11 C12 H12A 120.1
C13 C12 H12A 120.1
C5 C6 C7 120.7(11)
C5 C6 H6A 119.7
C7 C6 H6A 119.7
O4 C26 H26A 109.5
O4 C26 H26B 109.5
H26A C26 H26B 109.5
O4 C26 H26C 109.5
H26A C26 H26C 109.5
H26B C26 H26C 109.5
N3 C22 C1 109.5(7)
N3 C22 H22A 109.8
C1 C22 H22A 109.8
N3 C22 H22B 109.8
C1 C22 H22B 109.8
H22A C22 H22B 108.2
C10 C21 N3 114.3(6)
C10 C21 H21A 108.7
N3 C21 H21A 108.7
C10 C21 H21B 108.7
N3 C21 H21B 108.7
H21A C21 H21B 107.6

loop_
_geom_bond_atom_site_label_1
_geom_bond_atom_site_label_2
_geom_bond_distance
Re1 C24 1.904(10)
Re1 C23 1.936(11)
Re1 C25 1.940(10)
Re1 N1 2.213(8)
Re1 N3 2.220(8)
Re1 N2 2.226(8)
O2 C24 1.143(13)
N1 C1 1.305(14)
N1 C9 1.407(13)
C3 C2 1.379(15)
C3 C4 1.405(16)
C3 H3A 0.9500
N3 C19 1.478(13)
N3 C22 1.501(11)
N3 C21 1.505(11)
C17 C16 1.378(16)
C17 C18 1.407(14)
C17 H17A 0.9500
C9 C8 1.396(15)
C9 C4 1.427(15)
O3 C25 1.126(13)
C8 C7 1.357(16)
C8 H8A 0.9500
C11 C12 1.373(16)
C11 C10 1.436(15)
C11 H11A 0.9500
C15 C14 1.373(17)
C15 C16 1.411(17)
C15 H15A 0.9500
N4 N5 1.220(14)
N4 C20 1.466(16)
O1 C23 1.127(14)
C1 C2 1.394(15)
C1 C22 1.513(12)
C20 C19 1.545(14)
C20 H20A 0.9900
C20 H20B 0.9900
C10 N2 1.302(13)
C10 C21 1.498(13)
C2 H2A 0.9500
C16 H16A 0.9500
N2 C18 1.402(13)
N5 N6 1.110(16)
C18 C13 1.402(15)
C19 H19A 0.9900
C19 H19B 0.9900
C5 C6 1.345(18)
C5 C4 1.429(15)
C5 H5A 0.9500
C13 C12 1.410(16)
C13 C14 1.419(15)
C14 H14A 0.9500
C7 C6 1.404(18)
C7 H7A 0.9500
C12 H12A 0.9500
C6 H6A 0.9500
O4 C26 1.397(13)
C26 H26A 0.9800
C26 H26B 0.9800
C26 H26C 0.9800
C22 H22A 0.9900
C22 H22B 0.9900
C21 H21A 0.9900
C21 H21B 0.9900
